data_7011146
loop_
_publ_author_name
'Claudio Pettinari'
'Fabio Marchetti'
'Riccardo Pettinari'
'Andrei Drozdov'
'Sergei Troyanov'
'Alexander I. Voloshin'
'Nail M. Shavaleev'

_publ_section_title
;
 Synthesis, structure and luminescence properties of new rare earth
 metal complexes with 1-phenyl-3-methyl-4-acylpyrazol-5-ones
;
_journal_issue 7
_journal_name_full 'J. Chem. Soc., Dalton Trans.'
_journal_page_first 1409
_journal_page_last 1415
_journal_paper_doi 10.1039/b108058j
_journal_year 2002
_chemical_formula_sum 'C64 H66 Eu F12 N9 O8'
_chemical_formula_weight 1469.22
_chemical_name_systematic
; 
? 
;
_space_group_IT_number 15
_symmetry_cell_setting monoclinic
_symmetry_space_group_name_Hall '-C 2yc'
_symmetry_space_group_name_H-M 'C 1 2/c 1'
_atom_sites_solution_hydrogens geom
_atom_sites_solution_primary direct
_atom_sites_solution_secondary difmap
_audit_creation_method SHELXL
_cell_angle_alpha 90.00
_cell_angle_beta 112.54(1)
_cell_angle_gamma 90.00
_cell_formula_units_Z 8
_cell_length_a 25.759(3)
_cell_length_b 21.455(3)
_cell_length_c 26.353(3)
_cell_measurement_reflns_used 4935
_cell_measurement_temperature 160(2)
_cell_measurement_theta_max 21.5
_cell_measurement_theta_min 3.5
_cell_volume 13452(3)
_computing_structure_refinement 'SHELXL-93 (Sheldrick, 1993)'
_computing_structure_solution 'SHELXS-86 (Sheldrick, 1990)'
_diffrn_ambient_temperature 160(2)
_diffrn_measurement_device IPDS(Stoe)
_diffrn_radiation_monochromator graphite
_diffrn_radiation_source 'fine-focus sealed tube'
_diffrn_radiation_type MoK\a
_diffrn_radiation_wavelength 0.71073
_diffrn_reflns_av_R_equivalents 0.0782
_diffrn_reflns_av_sigmaI/netI 0.1085
_diffrn_reflns_limit_h_max 31
_diffrn_reflns_limit_h_min -31
_diffrn_reflns_limit_k_max 26
_diffrn_reflns_limit_k_min -26
_diffrn_reflns_limit_l_max 24
_diffrn_reflns_limit_l_min -32
_diffrn_reflns_number 35698
_diffrn_reflns_theta_max 26.09
_diffrn_reflns_theta_min 2.35
_exptl_absorpt_coefficient_mu 1.025
_exptl_absorpt_correction_type none
_exptl_crystal_colour pale-yellow
_exptl_crystal_density_diffrn 1.451
_exptl_crystal_description plate
_exptl_crystal_F_000 5984
_exptl_crystal_size_max 0.5
_exptl_crystal_size_mid 0.3
_exptl_crystal_size_min 0.06
_refine_diff_density_max 0.516
_refine_diff_density_min -0.821
_refine_diff_density_rms 0.060
_refine_ls_extinction_method none
_refine_ls_goodness_of_fit_all 0.818
_refine_ls_goodness_of_fit_obs 0.972
_refine_ls_hydrogen_treatment riding
_refine_ls_matrix_type full
_refine_ls_number_parameters 877
_refine_ls_number_reflns 10536
_refine_ls_number_restraints 0
_refine_ls_restrained_S_all 0.820
_refine_ls_restrained_S_obs 0.972
_refine_ls_R_factor_all 0.0940
_refine_ls_R_factor_obs 0.0351
_refine_ls_shift/esd_max 0.006
_refine_ls_shift/esd_mean 0.001
_refine_ls_structure_factor_coef Fsqd
_refine_ls_weighting_details 'w=1/[\s^2^(Fo^2^)+(0.0234P)^2^+0.0000P] where P=(Fo^2^+2Fc^2^)/3'
_refine_ls_weighting_scheme calc
_refine_ls_wR_factor_all 0.0758
_refine_ls_wR_factor_obs 0.0624
_reflns_number_observed 6684
_reflns_number_total 13097
_reflns_observed_criterion >2sigma(I)
_cod_data_source_file b108058j.txt
_cod_data_source_block (NBu4)[EuQF)4
_cod_depositor_comments
;
The following automatic conversions were performed:
'_symmetry_cell_setting' value 'Monoclinic' changed to 'monoclinic'
according to '/home/saulius/struct/CIF-dictionaries/cif_core.dic'
dictionary named 'cif_core.dic' version 2.4.1 from 2010-06-29.

Automatic conversion script
Id: cif_fix_enum 1527 2010-12-29 10:47:43Z saulius 

The following automatic conversions were performed:

'_refine_ls_weighting_scheme' value 'calc
w=1/[\s^2^(Fo^2^)+(0.0234P)^2^+0.0000P] where P=(Fo^2^+2Fc^2^)/3' was
changed to 'calc'. New tag '_refine_ls_weighting_details' was
created. The value of the new tag was set to
'w=1/[\s^2^(Fo^2^)+(0.0234P)^2^+0.0000P] where P=(Fo^2^+2Fc^2^)/3'.

Automatic conversion script
Id: cif_fix_values 3143 2015-03-26 13:38:13Z robertas 
;
_cod_original_cell_volume 13451.7(29)
_cod_original_sg_symbol_H-M C2/c
_cod_database_code 7011146

loop_
_symmetry_equiv_pos_as_xyz
'x, y, z'
'-x, y, -z+1/2'
'x+1/2, y+1/2, z'
'-x+1/2, y+1/2, -z+1/2'
'-x, -y, -z'
'x, -y, z-1/2'
'-x+1/2, -y+1/2, -z'
'x+1/2, -y+1/2, z-1/2'

loop_
_atom_site_aniso_label
_atom_site_aniso_U_11
_atom_site_aniso_U_22
_atom_site_aniso_U_33
_atom_site_aniso_U_23
_atom_site_aniso_U_13
_atom_site_aniso_U_12
Eu1 0.0188(2) 0.0245(2) 0.0248(2) 0.000 0.0039(2) 0.000
Eu2 0.0190(2) 0.0298(2) 0.0248(2) 0.000 0.0036(2) 0.000
O1 0.025(2) 0.034(2) 0.033(2) 0.0038(15) 0.0098(15) 0.0045(13)
O2 0.0256(15) 0.030(2) 0.040(2) 0.0023(15) 0.0085(15) -0.0009(13)
O3 0.0247(14) 0.035(2) 0.033(2) -0.0049(14) 0.0078(14) -0.0013(13)
O4 0.024(2) 0.031(2) 0.038(2) -0.003(2) 0.0058(15) 0.0016(13)
O5 0.025(2) 0.037(2) 0.028(2) 0.0029(15) 0.0070(14) -0.0012(13)
O6 0.0239(15) 0.040(2) 0.028(2) 0.0017(14) 0.0044(14) 0.0000(13)
O7 0.029(2) 0.037(2) 0.043(2) -0.002(2) 0.0097(15) -0.0046(14)
O8 0.031(2) 0.047(2) 0.039(2) 0.012(2) 0.0076(15) 0.001(2)
N1 0.027(2) 0.037(2) 0.030(3) 0.007(2) 0.008(2) 0.003(2)
N2 0.043(2) 0.053(2) 0.022(2) 0.006(2) 0.013(2) 0.003(2)
N3 0.043(2) 0.047(2) 0.035(2) -0.010(2) 0.013(2) -0.006(2)
N4 0.053(3) 0.064(3) 0.042(3) -0.012(2) 0.026(2) -0.003(2)
N5 0.035(2) 0.042(2) 0.023(2) 0.004(2) -0.001(2) -0.002(2)
N6 0.029(2) 0.051(3) 0.051(3) 0.004(2) -0.003(2) 0.002(2)
N7 0.026(2) 0.040(2) 0.073(3) 0.007(2) 0.011(2) -0.004(2)
N8 0.031(2) 0.051(3) 0.085(4) 0.019(3) 0.012(2) -0.001(2)
C1 0.029(2) 0.025(2) 0.023(2) 0.003(2) 0.004(2) 0.003(2)
C2 0.029(2) 0.033(2) 0.028(2) -0.001(2) 0.007(2) 0.002(2)
C3 0.034(2) 0.026(2) 0.034(3) 0.003(2) 0.014(2) 0.000(2)
C4 0.036(2) 0.043(3) 0.031(2) 0.002(2) 0.012(2) 0.003(2)
C5 0.051(3) 0.083(4) 0.031(3) 0.005(3) 0.016(2) 0.003(3)
C6 0.043(3) 0.072(4) 0.052(4) 0.020(3) 0.023(3) 0.006(3)
C7 0.033(3) 0.038(3) 0.019(2) 0.000(2) 0.008(2) 0.003(2)
C8 0.035(2) 0.047(3) 0.032(3) 0.009(2) 0.011(2) 0.006(2)
C9 0.036(3) 0.065(3) 0.043(3) 0.014(3) 0.011(2) 0.018(2)
C10 0.030(2) 0.086(4) 0.056(3) 0.021(3) 0.017(2) 0.014(3)
C11 0.047(3) 0.068(4) 0.054(4) 0.026(3) 0.022(3) 0.005(3)
C12 0.034(2) 0.053(3) 0.031(3) 0.008(2) 0.008(2) 0.002(2)
C13 0.034(2) 0.026(2) 0.031(3) -0.002(2) 0.009(2) -0.002(2)
C14 0.033(3) 0.034(3) 0.060(4) -0.009(3) 0.024(3) -0.008(2)
C15 0.022(2) 0.026(2) 0.054(4) -0.005(2) 0.015(2) -0.001(2)
C16 0.055(3) 0.060(4) 0.057(4) -0.025(3) 0.036(3) -0.011(3)
C17 0.070(4) 0.119(6) 0.105(6) -0.052(5) 0.063(4) -0.019(4)
C18 0.034(3) 0.050(3) 0.077(5) -0.019(3) 0.020(3) -0.001(2)
C19 0.046(3) 0.047(3) 0.030(3) -0.006(2) 0.005(2) -0.001(2)
C20 0.059(3) 0.080(4) 0.051(4) -0.034(3) 0.018(3) -0.010(3)
C21 0.078(4) 0.093(5) 0.058(4) -0.039(4) 0.006(3) -0.016(4)
C22 0.052(3) 0.114(6) 0.054(4) -0.032(4) -0.012(3) -0.004(4)
C23 0.057(4) 0.108(6) 0.089(6) -0.036(5) -0.027(4) 0.029(4)
C24 0.055(3) 0.062(4) 0.066(4) -0.027(3) -0.015(3) 0.008(3)
C25 0.034(2) 0.026(2) 0.028(2) 0.003(2) 0.002(2) -0.003(2)
C26 0.023(2) 0.036(2) 0.028(3) 0.002(2) 0.003(2) -0.004(2)
C27 0.024(2) 0.030(2) 0.045(3) 0.001(2) 0.014(2) 0.001(2)
C28 0.030(2) 0.046(3) 0.036(3) 0.001(2) -0.002(2) 0.004(2)
C29 0.017(2) 0.116(6) 0.075(4) 0.000(4) -0.002(2) 0.004(3)
C30 0.032(3) 0.064(3) 0.057(4) 0.000(3) 0.020(3) 0.012(3)
C31 0.053(3) 0.037(3) 0.028(3) 0.006(2) 0.000(3) -0.006(2)
C32 0.083(4) 0.059(4) 0.030(3) 0.001(3) 0.018(3) 0.018(3)
C33 0.122(6) 0.078(5) 0.047(4) 0.002(4) 0.041(4) 0.019(4)
C34 0.141(6) 0.060(4) 0.041(3) 0.003(4) 0.039(4) 0.004(5)
C35 0.127(6) 0.065(4) 0.037(4) 0.021(3) 0.000(4) 0.000(4)
C36 0.076(4) 0.069(4) 0.037(3) 0.018(3) 0.003(3) 0.004(3)
C37 0.023(2) 0.032(3) 0.055(4) 0.008(2) 0.002(2) -0.004(2)
C38 0.032(3) 0.035(3) 0.061(4) 0.013(3) 0.014(3) 0.000(2)
C39 0.039(3) 0.047(3) 0.037(3) 0.016(2) 0.017(2) 0.003(2)
C40 0.038(3) 0.056(4) 0.079(5) 0.023(3) 0.026(3) 0.003(3)
C41 0.038(3) 0.100(5) 0.111(6) 0.051(5) 0.027(3) 0.002(3)
C42 0.054(4) 0.082(5) 0.062(4) 0.025(4) 0.024(3) -0.010(3)
C43 0.025(2) 0.038(3) 0.063(4) -0.006(3) -0.005(2) 0.000(2)
C44 0.048(3) 0.041(3) 0.064(4) -0.006(3) -0.006(3) -0.003(2)
C45 0.068(4) 0.053(3) 0.062(5) -0.013(3) -0.014(3) 0.002(3)
C46 0.074(4) 0.052(4) 0.078(5) -0.012(4) -0.025(4) 0.009(4)
C47 0.056(4) 0.055(4) 0.112(7) -0.017(4) -0.041(4) -0.017(3)
C48 0.044(3) 0.049(3) 0.099(6) 0.007(3) -0.011(3) -0.007(3)
N9 0.082(5) 0.026(3) 0.073(6) 0.000 0.035(5) 0.000
C49 0.079(4) 0.029(3) 0.062(4) 0.004(3) 0.033(3) 0.006(3)
C50 0.060(3) 0.063(4) 0.121(6) -0.012(5) 0.008(4) 0.005(4)
C51 0.096(5) 0.078(5) 0.095(6) 0.017(4) 0.012(5) 0.008(4)
C52 0.072(4) 0.112(7) 0.136(8) -0.029(6) 0.015(5) -0.005(4)
C53 0.090(4) 0.031(3) 0.093(5) -0.011(3) 0.036(4) 0.005(3)
C54 0.194(9) 0.100(6) 0.103(6) -0.022(6) 0.100(7) 0.016(7)
C55 0.363(18) 0.080(6) 0.087(7) 0.014(5) 0.100(10) -0.039(9)
C56 0.234(14) 0.141(10) 0.136(11) 0.020(9) 0.048(10) 0.009(10)
N10 0.033(3) 0.016(3) 0.096(6) 0.000 0.002(4) 0.000
C57 0.041(3) 0.020(2) 0.085(4) 0.002(3) 0.008(3) 0.002(2)
C58 0.067(3) 0.052(3) 0.097(5) -0.009(4) -0.006(3) 0.014(3)
C59 0.068(4) 0.058(4) 0.084(5) 0.002(4) 0.006(4) -0.001(3)
C60 0.083(5) 0.087(5) 0.082(5) 0.020(4) 0.002(4) -0.008(4)
C61 0.053(3) 0.026(3) 0.127(6) -0.016(3) -0.013(4) 0.016(2)
C62 0.049(3) 0.071(4) 0.076(4) -0.017(3) 0.011(3) 0.027(3)
C63 0.057(6) 0.049(6) 0.108(10) -0.010(6) 0.014(6) 0.014(5)
C64 0.058(7) 0.092(9) 0.158(12) -0.045(9) 0.027(7) 0.025(6)
N10A 0.033(3) 0.016(3) 0.096(6) 0.000 0.002(4) 0.000
C61A 0.053(3) 0.026(3) 0.127(6) -0.016(3) -0.013(4) 0.016(2)
C62A 0.049(3) 0.071(4) 0.076(4) -0.017(3) 0.011(3) 0.027(3)
C63A 0.026(10) 0.039(10) 0.064(13) 0.031(10) 0.020(9) 0.006(7)
C64A 0.032(10) 0.057(15) 0.052(12) 0.012(10) 0.012(8) 0.015(10)
F1 0.062(2) 0.092(3) 0.106(3) 0.052(2) 0.038(2) -0.005(2)
F2 0.031(2) 0.113(3) 0.073(3) 0.025(2) 0.025(2) 0.005(2)
F3 0.062(2) 0.126(3) 0.053(2) 0.009(2) 0.037(2) 0.027(2)
F4 0.040(2) 0.052(2) 0.093(3) -0.021(2) 0.017(2) 0.0098(15)
F5 0.039(2) 0.077(2) 0.117(3) -0.010(2) 0.041(2) -0.017(2)
F6 0.0279(13) 0.080(2) 0.082(3) -0.033(2) 0.0030(15) 0.0042(14)
F7 0.051(2) 0.079(2) 0.067(2) -0.008(2) 0.025(2) 0.025(2)
F8 0.036(2) 0.094(2) 0.082(2) 0.000(2) 0.032(2) -0.013(2)
F9 0.048(2) 0.109(3) 0.045(2) 0.008(2) 0.026(2) 0.015(2)
F10 0.057(2) 0.110(3) 0.076(3) 0.062(3) 0.013(2) -0.011(2)
F11 0.100(3) 0.156(4) 0.078(3) 0.030(3) 0.058(2) 0.023(3)
F12 0.081(2) 0.135(3) 0.043(2) 0.018(2) 0.019(2) -0.032(2)

loop_
_atom_site_label
_atom_site_type_symbol
_atom_site_fract_x
_atom_site_fract_y
_atom_site_fract_z
_atom_site_U_iso_or_equiv
_atom_site_thermal_displace_type
_atom_site_occupancy
_atom_site_calc_flag
_atom_site_refinement_flags
_atom_site_disorder_group
Eu1 Eu 0.5000 0.57154(2) 0.2500 0.02406(10) Uani 1 d S .
Eu2 Eu 0.5000 1.07785(2) 0.2500 0.02598(10) Uani 1 d S .
O1 O 0.42942(12) 0.63333(14) 0.18552(14) 0.0310(8) Uani 1 d . .
O2 O 0.54026(11) 0.62838(13) 0.19355(14) 0.0330(7) Uani 1 d . .
O3 O 0.47887(11) 0.50416(13) 0.17538(12) 0.0318(7) Uani 1 d . .
O4 O 0.58747(11) 0.52092(14) 0.25465(14) 0.0328(7) Uani 1 d . .
O5 O 0.44364(12) 1.13930(14) 0.17437(13) 0.0308(8) Uani 1 d . .
O6 O 0.42828(11) 1.13025(13) 0.27345(12) 0.0324(7) Uani 1 d . .
O7 O 0.42651(11) 1.00788(14) 0.21432(14) 0.0377(8) Uani 1 d . .
O8 O 0.48628(12) 1.0263(2) 0.32791(13) 0.0408(8) Uani 1 d . .
N1 N 0.37315(15) 0.6620(2) 0.0962(2) 0.0327(10) Uani 1 d . .
N2 N 0.3781(2) 0.6760(2) 0.0466(2) 0.0389(10) Uani 1 d . .
N3 N 0.4866(2) 0.4654(2) 0.0963(2) 0.0420(10) Uani 1 d . .
N4 N 0.5277(2) 0.4498(2) 0.0757(2) 0.0508(12) Uani 1 d . .
N5 N 0.3561(2) 1.1581(2) 0.1036(2) 0.0368(11) Uani 1 d . .
N6 N 0.3001(2) 1.1654(2) 0.0981(2) 0.0492(13) Uani 1 d . .
N7 N 0.34013(15) 0.9631(2) 0.2009(2) 0.0488(12) Uani 1 d . .
N8 N 0.3111(2) 0.9423(2) 0.2327(2) 0.0588(14) Uani 1 d . .
C1 C 0.4235(2) 0.6466(2) 0.1366(2) 0.0273(9) Uani 1 d . .
C2 C 0.4634(2) 0.6510(2) 0.1112(2) 0.0315(10) Uani 1 d . .
C3 C 0.5214(2) 0.6429(2) 0.1434(2) 0.0308(10) Uani 1 d . .
C4 C 0.4317(2) 0.6690(2) 0.0545(2) 0.0371(10) Uani 1 d . .
C5 C 0.4482(2) 0.6787(3) 0.0076(2) 0.0550(13) Uani 1 d . .
H5A H 0.4627(13) 0.6404(5) -0.0007(9) 0.082 Uiso 1 calc R .
H5B H 0.4768(10) 0.7103(12) 0.0166(5) 0.082 Uiso 1 calc R .
H5C H 0.4161(4) 0.6917(16) -0.0238(4) 0.082 Uiso 1 calc R .
C6 C 0.5646(2) 0.6529(3) 0.1187(3) 0.054(2) Uani 1 d . .
C7 C 0.3183(2) 0.6642(2) 0.0983(2) 0.0306(12) Uani 1 d . .
C8 C 0.2814(2) 0.7101(2) 0.0688(2) 0.0385(11) Uani 1 d . .
H8 H 0.2926(2) 0.7393(2) 0.0489(2) 0.046 Uiso 1 calc R .
C9 C 0.2276(2) 0.7122(3) 0.0690(2) 0.0491(13) Uani 1 d . .
H9 H 0.2022(2) 0.7425(3) 0.0489(2) 0.059 Uiso 1 calc R .
C10 C 0.2123(2) 0.6692(3) 0.0993(2) 0.0570(15) Uani 1 d . .
H10 H 0.1763(2) 0.6704(3) 0.0995(2) 0.068 Uiso 1 calc R .
C11 C 0.2494(2) 0.6243(3) 0.1293(2) 0.0557(15) Uani 1 d . .
H11 H 0.2387(2) 0.5958(3) 0.1500(2) 0.067 Uiso 1 calc R .
C12 C 0.3031(2) 0.6215(2) 0.1288(2) 0.0408(12) Uani 1 d . .
H12 H 0.3284(2) 0.5911(2) 0.1488(2) 0.049 Uiso 1 calc R .
C13 C 0.5077(2) 0.4880(2) 0.1479(2) 0.0314(10) Uani 1 d . .
C14 C 0.5682(2) 0.4868(2) 0.1638(3) 0.0405(14) Uani 1 d . .
C15 C 0.6030(2) 0.5020(2) 0.2186(2) 0.0336(13) Uani 1 d . .
C16 C 0.5760(2) 0.4630(3) 0.1157(3) 0.0530(15) Uani 1 d . .
C17 C 0.6284(2) 0.4540(3) 0.1044(3) 0.089(2) Uani 1 d . .
H17A H 0.6520(10) 0.4235(17) 0.1293(14) 0.134 Uiso 1 calc R .
H17B H 0.6483(11) 0.4929(6) 0.1094(20) 0.134 Uiso 1 calc R .
H17C H 0.6185(3) 0.4400(23) 0.0673(7) 0.134 Uiso 1 calc R .
C18 C 0.6674(2) 0.4916(3) 0.2372(3) 0.054(2) Uani 1 d . .
C19 C 0.4292(2) 0.4521(2) 0.0629(2) 0.0439(12) Uani 1 d . .
C20 C 0.4165(2) 0.3994(3) 0.0301(2) 0.064(2) Uani 1 d . .
H20 H 0.4449(2) 0.3735(3) 0.0285(2) 0.077 Uiso 1 calc R .
C21 C 0.3606(3) 0.3863(3) -0.0004(3) 0.082(2) Uani 1 d . .
H21 H 0.3514(3) 0.3502(3) -0.0214(3) 0.099 Uiso 1 calc R .
C22 C 0.3190(2) 0.4243(4) -0.0004(3) 0.083(2) Uani 1 d . .
H22 H 0.2820(2) 0.4163(4) -0.0235(3) 0.099 Uiso 1 calc R .
C23 C 0.3315(3) 0.4747(4) 0.0337(3) 0.101(3) Uani 1 d . .
H23 H 0.3027(3) 0.4991(4) 0.0362(3) 0.121 Uiso 1 calc R .
C24 C 0.3876(2) 0.4898(3) 0.0651(3) 0.072(2) Uani 1 d . .
H24 H 0.3963(2) 0.5251(3) 0.0871(3) 0.087 Uiso 1 calc R .
C25 C 0.3906(2) 1.1464(2) 0.1581(2) 0.0319(10) Uani 1 d . .
C26 C 0.3547(2) 1.1470(2) 0.1878(2) 0.0313(10) Uani 1 d . .
C27 C 0.3768(2) 1.1396(2) 0.2449(2) 0.0327(11) Uani 1 d . .
C28 C 0.2988(2) 1.1582(2) 0.1464(2) 0.0417(13) Uani 1 d . .
C29 C 0.2428(2) 1.1615(3) 0.1520(3) 0.075(2) Uani 1 d . .
H29A H 0.2441(6) 1.1931(15) 0.1783(14) 0.112 Uiso 1 calc R .
H29B H 0.2346(9) 1.1219(7) 0.1642(18) 0.112 Uiso 1 calc R .
H29C H 0.2140(3) 1.1717(21) 0.1171(5) 0.112 Uiso 1 calc R .
C30 C 0.3397(2) 1.1436(3) 0.2778(2) 0.0499(14) Uani 1 d . .
C31 C 0.3702(2) 1.1623(2) 0.0573(2) 0.044(2) Uani 1 d . .
C32 C 0.4131(2) 1.1279(3) 0.0533(2) 0.058(2) Uani 1 d . .
H32 H 0.4336(2) 1.1012(3) 0.0817(2) 0.070 Uiso 1 calc R .
C33 C 0.4261(3) 1.1324(3) 0.0071(3) 0.080(2) Uani 1 d . .
H33 H 0.4552(3) 1.1085(3) 0.0048(3) 0.095 Uiso 1 calc R .
C34 C 0.3967(3) 1.1719(3) -0.0353(2) 0.079(2) Uani 1 d . .
H34 H 0.4064(3) 1.1758(3) -0.0657(2) 0.095 Uiso 1 calc R .
C35 C 0.3530(3) 1.2052(3) -0.0320(3) 0.086(2) Uani 1 d . .
H35 H 0.3321(3) 1.2309(3) -0.0612(3) 0.103 Uiso 1 calc R .
C36 C 0.3389(3) 1.2017(3) 0.0142(2) 0.066(2) Uani 1 d . .
H36 H 0.3095(3) 1.2252(3) 0.0163(2) 0.079 Uiso 1 calc R .
C37 C 0.3916(2) 0.9877(2) 0.2337(2) 0.0405(13) Uani 1 d . .
C38 C 0.3948(2) 0.9830(2) 0.2883(3) 0.0439(15) Uani 1 d . .
C39 C 0.4449(2) 1.0021(2) 0.3333(2) 0.0405(13) Uani 1 d . .
C40 C 0.3424(2) 0.9536(3) 0.2847(3) 0.057(2) Uani 1 d . .
C41 C 0.3207(2) 0.9370(3) 0.3269(3) 0.083(2) Uani 1 d . .
H41A H 0.3200(18) 0.9734(6) 0.3478(12) 0.125 Uiso 1 calc R .
H41B H 0.3446(12) 0.9060(16) 0.3509(12) 0.125 Uiso 1 calc R .
H41C H 0.2833(8) 0.9207(20) 0.3096(3) 0.125 Uiso 1 calc R .
C42 C 0.4496(3) 0.9918(3) 0.3922(3) 0.065(2) Uani 1 d . .
C43 C 0.3180(2) 0.9525(2) 0.1428(2) 0.0485(14) Uani 1 d . .
C44 C 0.3336(2) 0.9890(2) 0.1083(3) 0.059(2) Uani 1 d . .
H44 H 0.3574(2) 1.0228(2) 0.1225(3) 0.071 Uiso 1 calc R .
C45 C 0.3142(3) 0.9757(3) 0.0520(3) 0.073(2) Uani 1 d . .
H45 H 0.3251(3) 1.0006(3) 0.0289(3) 0.087 Uiso 1 calc R .
C46 C 0.2789(3) 0.9258(3) 0.0311(3) 0.084(2) Uani 1 d . .
H46 H 0.2669(3) 0.9158(3) -0.0060(3) 0.101 Uiso 1 calc R .
C47 C 0.2615(2) 0.8906(3) 0.0655(4) 0.096(3) Uani 1 d . .
H47 H 0.2364(2) 0.8580(3) 0.0508(4) 0.115 Uiso 1 calc R .
C48 C 0.2806(2) 0.9023(3) 0.1216(3) 0.075(2) Uani 1 d . .
H48 H 0.2690(2) 0.8778(3) 0.1445(3) 0.090 Uiso 1 calc R .
N9 N 0.5000 0.3212(3) 0.2500 0.059(2) Uani 1 d S .
C49 C 0.4503(2) 0.3635(2) 0.2196(2) 0.0548(15) Uani 1 d . .
H49A H 0.4594(2) 0.3886(2) 0.1935(2) 0.066 Uiso 1 calc R .
H49B H 0.4447(2) 0.3916(2) 0.2458(2) 0.066 Uiso 1 calc R .
C50 C 0.6050(2) 0.3280(3) 0.3113(3) 0.089(2) Uani 1 d . .
C51 C 0.6485(3) 0.3724(3) 0.3469(3) 0.097(2) Uani 1 d . .
H51A H 0.6360(3) 0.3888(3) 0.3747(3) 0.117 Uiso 1 calc R .
H51B H 0.6511(3) 0.4072(3) 0.3245(3) 0.117 Uiso 1 calc R .
C52 C 0.2061(3) 1.1552(4) -0.1249(4) 0.114(3) Uani 1 d . .
H52A H 0.2038(5) 1.1910(19) -0.1040(22) 0.171 Uiso 1 calc R .
H52B H 0.2206(12) 1.1675(28) -0.1520(4) 0.171 Uiso 1 calc R .
H52C H 0.2306(8) 1.1248(11) -0.1008(21) 0.171 Uiso 1 calc R .
C53 C 0.5129(3) 1.2796(2) 0.2094(3) 0.071(2) Uani 1 d . .
H53A H 0.4815(3) 1.2515(2) 0.1922(3) 0.085 Uiso 1 calc R .
H53B H 0.5457(3) 1.2544(2) 0.2294(3) 0.085 Uiso 1 calc R .
C54 C 0.5240(4) 0.3168(4) 0.1641(4) 0.120(3) Uani 1 d . .
H54A H 0.5468(4) 0.3529(4) 0.1806(4) 0.143 Uiso 1 calc R .
H54B H 0.4885(4) 0.3315(4) 0.1373(4) 0.143 Uiso 1 calc R .
C55 C 0.4457(6) 1.2773(4) 0.3659(4) 0.173(6) Uani 1 d . .
H55A H 0.4337(6) 1.3050(4) 0.3885(4) 0.207 Uiso 1 calc R .
H55B H 0.4122(6) 1.2591(4) 0.3385(4) 0.207 Uiso 1 calc R .
C56 C 0.4764(5) 1.2321(5) 0.3974(5) 0.177(5) Uani 1 d . .
H56A H 0.4840(36) 1.2011(24) 0.3748(6) 0.265 Uiso 1 calc R .
H56B H 0.4563(19) 1.2133(32) 0.4175(31) 0.265 Uiso 1 calc R .
H56C H 0.5113(19) 1.2489(10) 0.4226(29) 0.265 Uiso 1 calc R .
N10 N 0.5000 0.8176(3) 0.2500 0.055(2) Uani 0.70(2) d SP 1
C57 C 0.4800(2) 0.8604(2) 0.1999(2) 0.053(2) Uani 1 d . 1
H57A H 0.4485(2) 0.8848(2) 0.2006(2) 0.064 Uiso 1 calc R 1
H57B H 0.5101(2) 0.8892(2) 0.2030(2) 0.064 Uiso 1 calc R 1
C58 C 0.4620(2) 0.8277(3) 0.1448(3) 0.083(2) Uani 1 d . 1
H58A H 0.4948(2) 0.8109(3) 0.1401(3) 0.100 Uiso 1 calc R 1
H58B H 0.4373(2) 0.7932(3) 0.1440(3) 0.100 Uiso 1 calc R 1
C59 C 0.5682(3) 0.8720(3) 0.4017(3) 0.077(2) Uani 1 d . 1
H59A H 0.5461(3) 0.9099(3) 0.3960(3) 0.093 Uiso 1 calc R 1
H59B H 0.6039(3) 0.8831(3) 0.3997(3) 0.093 Uiso 1 calc R 1
C60 C 0.5795(3) 0.8482(3) 0.4593(3) 0.093(2) Uani 1 d . 1
H60A H 0.5970(19) 0.8805(8) 0.4855(3) 0.140 Uiso 1 calc R 1
H60B H 0.6040(17) 0.8127(14) 0.4668(8) 0.140 Uiso 1 calc R 1
H60C H 0.5447(4) 0.8364(22) 0.4618(7) 0.140 Uiso 1 calc R 1
C61 C 0.5475(2) 0.7756(2) 0.2500(3) 0.083(2) Uani 0.70(2) d P 1
H61A H 0.5590(2) 0.7498(2) 0.2827(3) 0.099 Uiso 0.70(2) calc PR 1
H61B H 0.5328(2) 0.7481(2) 0.2185(3) 0.099 Uiso 0.70(2) calc PR 1
C62 C 0.5987(2) 0.8076(3) 0.2483(3) 0.069(2) Uani 0.70(2) d P 1
H62A H 0.6111(2) 0.8410(3) 0.2751(3) 0.083 Uiso 0.70(2) calc PR 1
H62B H 0.5917(2) 0.8244(3) 0.2121(3) 0.083 Uiso 0.70(2) calc PR 1
C63 C 0.6419(4) 0.7544(5) 0.2628(6) 0.076(4) Uani 0.70(2) d P 1
H63A H 0.6531(4) 0.7435(5) 0.3013(6) 0.092 Uiso 0.70(2) calc PR 1
H63B H 0.6251(4) 0.7179(5) 0.2409(6) 0.092 Uiso 0.70(2) calc PR 1
C64 C 0.6910(5) 0.7734(6) 0.2523(6) 0.107(6) Uani 0.70(2) d P 1
H64A H 0.7188(16) 0.7410(19) 0.2639(34) 0.160 Uiso 0.70(2) calc PR 1
H64B H 0.7063(22) 0.8109(24) 0.2723(29) 0.160 Uiso 0.70(2) calc PR 1
H64C H 0.6804(9) 0.7808(39) 0.2137(7) 0.160 Uiso 0.70(2) calc PR 1
N10A N 0.5000 0.8176(3) 0.2500 0.055(2) Uani 0.30(2) d SP 2
C61A C 0.5475(2) 0.7756(2) 0.2500(3) 0.083(2) Uani 0.30(2) d P 2
H61C H 0.5590(7) 0.7498(8) 0.2827(9) 0.099 Uiso 0.30(2) calc PR 2
H61D H 0.5328(7) 0.7481(8) 0.2185(9) 0.099 Uiso 0.30(2) calc PR 2
C62A C 0.5987(2) 0.8076(3) 0.2483(3) 0.069(2) Uani 0.30(2) d P 2
H62C H 0.6186(7) 0.8234(8) 0.2852(9) 0.083 Uiso 0.30(2) calc PR 2
H62D H 0.5846(7) 0.8440(8) 0.2253(9) 0.083 Uiso 0.30(2) calc PR 2
C63A C 0.6470(7) 0.7792(8) 0.2298(9) 0.042(6) Uani 0.30(2) d P 2
H63C H 0.6314(7) 0.7680(8) 0.1912(9) 0.051 Uiso 0.30(2) calc PR 2
H63D H 0.6769(7) 0.8093(8) 0.2359(9) 0.051 Uiso 0.30(2) calc PR 2
C64A C 0.6691(8) 0.7215(11) 0.2656(8) 0.049(7) Uani 0.30(2) d P 2
H64D H 0.6935(40) 0.6986(31) 0.2526(30) 0.073 Uiso 0.30(2) calc PR 2
H64E H 0.6380(8) 0.6956(29) 0.2638(40) 0.073 Uiso 0.30(2) calc PR 2
H64F H 0.6895(43) 0.7341(11) 0.3030(11) 0.073 Uiso 0.30(2) calc PR 2
F1 F 0.56473(14) 0.7120(2) 0.1018(2) 0.0848(13) Uani 1 d . .
F2 F 0.61640(12) 0.6414(2) 0.1547(2) 0.0710(11) Uani 1 d . .
F3 F 0.55582(13) 0.6154(2) 0.07550(14) 0.0759(11) Uani 1 d . .
F4 F 0.67849(12) 0.43176(15) 0.2311(2) 0.0642(10) Uani 1 d . .
F5 F 0.68926(11) 0.5266(2) 0.2090(2) 0.0744(11) Uani 1 d . .
F6 F 0.69360(10) 0.50503(15) 0.28992(15) 0.0686(10) Uani 1 d . .
F7 F 0.31570(12) 1.1997(2) 0.27315(14) 0.0649(10) Uani 1 d . .
F8 F 0.29852(11) 1.1012(2) 0.26135(14) 0.0675(9) Uani 1 d . .
F9 F 0.36893(13) 1.1337(2) 0.33157(14) 0.0650(10) Uani 1 d . .
F10 F 0.44581(13) 0.9320(2) 0.4029(2) 0.0850(13) Uani 1 d . .
F11 F 0.4107(2) 1.0233(2) 0.4035(2) 0.1042(14) Uani 1 d . .
F12 F 0.49998(14) 1.0112(2) 0.42810(14) 0.0879(12) Uani 1 d . .

loop_
_atom_type_symbol
_atom_type_description
_atom_type_scat_dispersion_real
_atom_type_scat_dispersion_imag
_atom_type_scat_source
C C 0.0033 0.0016 'International Tables Vol C Tables 4.2.6.8 and 6.1.1.4'
H H 0.0000 0.0000 'International Tables Vol C Tables 4.2.6.8 and 6.1.1.4'
N N 0.0061 0.0033 'International Tables Vol C Tables 4.2.6.8 and 6.1.1.4'
O O 0.0106 0.0060 'International Tables Vol C Tables 4.2.6.8 and 6.1.1.4'
F F 0.0171 0.0103 'International Tables Vol C Tables 4.2.6.8 and 6.1.1.4'
Eu Eu -0.1578 3.6682 'International Tables Vol C Tables 4.2.6.8 and 6.1.1.4'

loop_
_geom_angle_atom_site_label_1
_geom_angle_atom_site_label_2
_geom_angle_atom_site_label_3
_geom_angle
_geom_angle_site_symmetry_1
_geom_angle_site_symmetry_3
_geom_angle_publ_flag
O3 Eu1 O3 103.33(15) . 2_655 ?
O3 Eu1 O1 145.21(10) . 2_655 ?
O3 Eu1 O1 82.81(10) 2_655 2_655 ?
O3 Eu1 O1 82.81(10) . . ?
O3 Eu1 O1 145.21(10) 2_655 . ?
O1 Eu1 O1 111.73(15) 2_655 . ?
O3 Eu1 O2 79.17(10) . . ?
O3 Eu1 O2 143.87(9) 2_655 . ?
O1 Eu1 O2 76.61(11) 2_655 . ?
O1 Eu1 O2 70.79(10) . . ?
O3 Eu1 O2 143.87(9) . 2_655 ?
O3 Eu1 O2 79.17(10) 2_655 2_655 ?
O1 Eu1 O2 70.79(10) 2_655 2_655 ?
O1 Eu1 O2 76.61(11) . 2_655 ?
O2 Eu1 O2 120.05(14) . 2_655 ?
O3 Eu1 O4 71.44(10) . . ?
O3 Eu1 O4 76.77(11) 2_655 . ?
O1 Eu1 O4 76.96(10) 2_655 . ?
O1 Eu1 O4 136.11(11) . . ?
O2 Eu1 O4 69.89(10) . . ?
O2 Eu1 O4 141.69(10) 2_655 . ?
O3 Eu1 O4 76.77(11) . 2_655 ?
O3 Eu1 O4 71.44(10) 2_655 2_655 ?
O1 Eu1 O4 136.11(11) 2_655 2_655 ?
O1 Eu1 O4 76.96(10) . 2_655 ?
O2 Eu1 O4 141.69(10) . 2_655 ?
O2 Eu1 O4 69.89(10) 2_655 2_655 ?
O4 Eu1 O4 127.64(13) . 2_655 ?
O7 Eu2 O7 99.12(14) . 2_655 ?
O7 Eu2 O5 82.94(10) . . ?
O7 Eu2 O5 147.75(12) 2_655 . ?
O7 Eu2 O5 147.75(12) . 2_655 ?
O7 Eu2 O5 82.94(10) 2_655 2_655 ?
O5 Eu2 O5 112.28(15) . 2_655 ?
O7 Eu2 O6 141.08(11) . 2_655 ?
O7 Eu2 O6 79.67(10) 2_655 2_655 ?
O5 Eu2 O6 79.00(10) . 2_655 ?
O5 Eu2 O6 71.12(11) 2_655 2_655 ?
O7 Eu2 O6 79.67(10) . . ?
O7 Eu2 O6 141.08(11) 2_655 . ?
O5 Eu2 O6 71.12(11) . . ?
O5 Eu2 O6 79.00(10) 2_655 . ?
O6 Eu2 O6 125.03(13) 2_655 . ?
O7 Eu2 O8 74.21(11) . 2_655 ?
O7 Eu2 O8 72.09(11) 2_655 2_655 ?
O5 Eu2 O8 77.67(11) . 2_655 ?
O5 Eu2 O8 135.34(10) 2_655 2_655 ?
O6 Eu2 O8 68.41(10) 2_655 2_655 ?
O6 Eu2 O8 141.30(9) . 2_655 ?
O7 Eu2 O8 72.09(11) . . ?
O7 Eu2 O8 74.21(11) 2_655 . ?
O5 Eu2 O8 135.34(10) . . ?
O5 Eu2 O8 77.67(11) 2_655 . ?
O6 Eu2 O8 141.30(10) 2_655 . ?
O6 Eu2 O8 68.41(10) . . ?
O8 Eu2 O8 126.9(2) 2_655 . ?
C1 O1 Eu1 128.0(3) . . ?
C3 O2 Eu1 132.8(3) . . ?
C13 O3 Eu1 130.8(3) . . ?
C15 O4 Eu1 132.0(3) . . ?
C25 O5 Eu2 125.7(3) . . ?
C27 O6 Eu2 130.3(3) . . ?
C37 O7 Eu2 130.8(3) . . ?
C39 O8 Eu2 133.2(3) . . ?
C1 N1 N2 112.5(4) . . ?
C1 N1 C7 129.2(4) . . ?
N2 N1 C7 118.2(4) . . ?
C4 N2 N1 106.9(4) . . ?
C13 N3 N4 113.9(4) . . ?
C13 N3 C19 127.9(4) . . ?
N4 N3 C19 118.1(4) . . ?
C16 N4 N3 105.1(4) . . ?
C25 N5 N6 110.6(4) . . ?
C25 N5 C31 129.2(4) . . ?
N6 N5 C31 120.2(4) . . ?
C28 N6 N5 107.4(4) . . ?
C37 N7 N8 110.7(5) . . ?
C37 N7 C43 128.5(5) . . ?
N8 N7 C43 120.5(4) . . ?
C40 N8 N7 108.0(4) . . ?
O1 C1 N1 123.7(4) . . ?
O1 C1 C2 131.5(4) . . ?
N1 C1 C2 104.8(4) . . ?
C3 C2 C1 119.5(4) . . ?
C3 C2 C4 134.1(4) . . ?
C1 C2 C4 106.2(3) . . ?
O2 C3 C2 123.6(4) . . ?
O2 C3 C6 115.8(4) . . ?
C2 C3 C6 120.5(4) . . ?
N2 C4 C2 109.5(4) . . ?
N2 C4 C5 118.2(4) . . ?
C2 C4 C5 132.3(4) . . ?
F2 C6 F3 107.0(5) . . ?
F2 C6 F1 106.4(5) . . ?
F3 C6 F1 107.8(5) . . ?
F2 C6 C3 111.8(5) . . ?
F3 C6 C3 111.7(5) . . ?
F1 C6 C3 111.9(5) . . ?
C12 C7 C8 121.1(5) . . ?
C12 C7 N1 120.4(4) . . ?
C8 C7 N1 118.4(4) . . ?
C7 C8 C9 119.5(5) . . ?
C10 C9 C8 119.3(4) . . ?
C11 C10 C9 120.9(4) . . ?
C10 C11 C12 120.1(5) . . ?
C7 C12 C11 119.0(5) . . ?
O3 C13 N3 125.3(4) . . ?
O3 C13 C14 129.7(4) . . ?
N3 C13 C14 105.0(4) . . ?
C15 C14 C16 136.6(5) . . ?
C15 C14 C13 118.8(5) . . ?
C16 C14 C13 104.3(5) . . ?
O4 C15 C14 126.6(4) . . ?
O4 C15 C18 115.3(5) . . ?
C14 C15 C18 118.1(5) . . ?
N4 C16 C14 111.7(5) . . ?
N4 C16 C17 117.4(5) . . ?
C14 C16 C17 130.9(5) . . ?
F6 C18 F5 108.1(4) . . ?
F6 C18 F4 106.8(5) . . ?
F5 C18 F4 108.6(5) . . ?
F6 C18 C15 110.7(5) . . ?
F5 C18 C15 111.9(5) . . ?
F4 C18 C15 110.5(4) . . ?
C24 C19 C20 120.7(5) . . ?
C24 C19 N3 120.1(4) . . ?
C20 C19 N3 119.1(5) . . ?
C21 C20 C19 118.1(6) . . ?
C22 C21 C20 122.0(6) . . ?
C21 C22 C23 119.5(5) . . ?
C22 C23 C24 120.2(6) . . ?
C19 C24 C23 119.3(6) . . ?
O5 C25 N5 123.2(4) . . ?
O5 C25 C26 130.8(4) . . ?
N5 C25 C26 105.9(4) . . ?
C27 C26 C25 120.7(4) . . ?
C27 C26 C28 134.6(4) . . ?
C25 C26 C28 104.7(4) . . ?
O6 C27 C26 124.0(4) . . ?
O6 C27 C30 114.6(4) . . ?
C26 C27 C30 121.5(4) . . ?
N6 C28 C26 111.5(4) . . ?
N6 C28 C29 118.4(4) . . ?
C26 C28 C29 130.1(5) . . ?
F7 C30 F8 107.6(4) . . ?
F7 C30 F9 107.0(5) . . ?
F8 C30 F9 106.7(5) . . ?
F7 C30 C27 111.7(5) . . ?
F8 C30 C27 111.8(4) . . ?
F9 C30 C27 111.9(4) . . ?
C32 C31 C36 119.8(6) . . ?
C32 C31 N5 121.3(5) . . ?
C36 C31 N5 118.9(5) . . ?
C31 C32 C33 120.4(6) . . ?
C34 C33 C32 120.9(7) . . ?
C35 C34 C33 118.9(6) . . ?
C34 C35 C36 121.5(6) . . ?
C31 C36 C35 118.6(6) . . ?
O7 C37 N7 122.5(5) . . ?
O7 C37 C38 131.3(4) . . ?
N7 C37 C38 106.1(4) . . ?
C37 C38 C39 120.3(5) . . ?
C37 C38 C40 105.8(5) . . ?
C39 C38 C40 133.8(6) . . ?
O8 C39 C38 124.2(5) . . ?
O8 C39 C42 116.1(5) . . ?
C38 C39 C42 119.7(5) . . ?
N8 C40 C38 109.3(5) . . ?
N8 C40 C41 118.8(5) . . ?
C38 C40 C41 131.8(6) . . ?
F10 C42 F11 108.7(5) . . ?
F10 C42 F12 106.2(5) . . ?
F11 C42 F12 106.9(6) . . ?
F10 C42 C39 111.9(6) . . ?
F11 C42 C39 112.4(5) . . ?
F12 C42 C39 110.4(5) . . ?
C44 C43 C48 120.3(6) . . ?
C44 C43 N7 121.4(4) . . ?
C48 C43 N7 118.3(6) . . ?
C43 C44 C45 120.6(5) . . ?
C46 C45 C44 119.7(7) . . ?
C45 C46 C47 119.5(7) . . ?
C46 C47 C48 121.9(6) . . ?
C47 C48 C43 117.8(7) . . ?
C49 N9 C49 106.8(6) 2_655 . ?
C49 N9 C53 110.7(3) 2_655 1_545 ?
C49 N9 C53 110.2(3) . 1_545 ?
C49 N9 C53 110.2(3) 2_655 2_645 ?
C49 N9 C53 110.7(3) . 2_645 ?
C53 N9 C53 108.2(6) 1_545 2_645 ?
N9 C49 C50 113.8(4) . 2_655 ?
C51 C50 C49 109.5(5) . 2_655 ?
C50 C51 C52 114.8(6) . 8_566 ?
N9 C53 C54 113.1(5) 1_565 1_565 ?
C53 C54 C55 112.8(7) 1_545 2_645 ?
C56 C55 C54 114.9(13) . 2_665 ?
C61 N10 C61 107.3(6) . 2_655 ?
C61 N10 C57 111.2(4) . . ?
C61 N10 C57 110.6(3) 2_655 . ?
C61 N10 C57 110.6(3) . 2_655 ?
C61 N10 C57 111.2(4) 2_655 2_655 ?
C57 N10 C57 106.0(5) . 2_655 ?
C58 C57 N10 115.3(4) . . ?
C59 C58 C57 111.0(5) 2_655 . ?
C58 C59 C60 116.2(6) 2_655 . ?
C62 C61 N10 116.4(4) . . ?
C61 C62 C63 102.3(6) . . ?
C64 C63 C62 110.2(10) . . ?
C61A N10A C61A 107.3(6) . 2_655 ?
C62A C61A N10A 116.4(4) . . ?
C61A C62A C63A 128.4(8) . . ?
C64A C63A C62A 105.4(15) . . ?

loop_
_geom_bond_atom_site_label_1
_geom_bond_atom_site_label_2
_geom_bond_distance
_geom_bond_site_symmetry_2
_geom_bond_publ_flag
Eu1 O3 2.331(3) . ?
Eu1 O3 2.331(3) 2_655 ?
Eu1 O1 2.363(3) 2_655 ?
Eu1 O1 2.363(3) . ?
Eu1 O2 2.441(3) . ?
Eu1 O2 2.441(3) 2_655 ?
Eu1 O4 2.462(3) . ?
Eu1 O4 2.462(3) 2_655 ?
Eu2 O7 2.315(3) . ?
Eu2 O7 2.315(3) 2_655 ?
Eu2 O5 2.366(3) . ?
Eu2 O5 2.366(3) 2_655 ?
Eu2 O6 2.436(3) 2_655 ?
Eu2 O6 2.436(3) . ?
Eu2 O8 2.474(3) 2_655 ?
Eu2 O8 2.474(3) . ?
O1 C1 1.270(5) . ?
O2 C3 1.260(5) . ?
O3 C13 1.269(5) . ?
O4 C15 1.232(6) . ?
O5 C25 1.276(5) . ?
O6 C27 1.265(5) . ?
O7 C37 1.268(6) . ?
O8 C39 1.243(6) . ?
N1 C1 1.366(5) . ?
N1 N2 1.395(6) . ?
N1 C7 1.435(6) . ?
N2 C4 1.325(5) . ?
N3 C13 1.346(6) . ?
N3 N4 1.402(6) . ?
N3 C19 1.431(6) . ?
N4 C16 1.318(7) . ?
N5 C25 1.391(6) . ?
N5 N6 1.401(5) . ?
N5 C31 1.404(7) . ?
N6 C28 1.295(7) . ?
N7 C37 1.380(6) . ?
N7 N8 1.394(6) . ?
N7 C43 1.433(7) . ?
N8 C40 1.318(8) . ?
C1 C2 1.429(6) . ?
C2 C3 1.418(6) . ?
C2 C4 1.452(6) . ?
C3 C6 1.506(7) . ?
C4 C5 1.469(6) . ?
C6 F2 1.330(6) . ?
C6 F3 1.340(7) . ?
C6 F1 1.344(6) . ?
C7 C12 1.371(7) . ?
C7 C8 1.381(6) . ?
C8 C9 1.389(6) . ?
C9 C10 1.375(7) . ?
C10 C11 1.373(7) . ?
C11 C12 1.389(7) . ?
C13 C14 1.451(6) . ?
C14 C15 1.416(8) . ?
C14 C16 1.451(8) . ?
C15 C18 1.554(6) . ?
C16 C17 1.502(7) . ?
C18 F6 1.322(7) . ?
C18 F5 1.326(7) . ?
C18 F4 1.338(6) . ?
C19 C24 1.361(7) . ?
C19 C20 1.385(7) . ?
C20 C21 1.384(8) . ?
C21 C22 1.346(9) . ?
C22 C23 1.362(9) . ?
C23 C24 1.400(8) . ?
C25 C26 1.422(6) . ?
C26 C27 1.399(6) . ?
C26 C28 1.455(6) . ?
C27 C30 1.518(7) . ?
C28 C29 1.508(7) . ?
C30 F7 1.337(6) . ?
C30 F8 1.338(6) . ?
C30 F9 1.343(6) . ?
C31 C32 1.366(7) . ?
C31 C36 1.397(7) . ?
C32 C33 1.384(8) . ?
C33 C34 1.375(8) . ?
C34 C35 1.364(9) . ?
C35 C36 1.400(9) . ?
C37 C38 1.413(8) . ?
C38 C39 1.436(7) . ?
C38 C40 1.460(7) . ?
C39 C42 1.525(8) . ?
C40 C41 1.468(9) . ?
C42 F10 1.326(7) . ?
C42 F11 1.334(7) . ?
C42 F12 1.346(7) . ?
C43 C44 1.370(8) . ?
C43 C48 1.411(7) . ?
C44 C45 1.401(9) . ?
C45 C46 1.378(8) . ?
C46 C47 1.381(11) . ?
C47 C48 1.391(11) . ?
N9 C49 1.522(6) 2_655 ?
N9 C49 1.522(6) . ?
N9 C53 1.525(7) 1_545 ?
N9 C53 1.525(7) 2_645 ?
C49 C50 1.544(7) 2_655 ?
C50 C51 1.496(9) . ?
C50 C49 1.544(7) 2_655 ?
C51 C52 1.504(9) 8_566 ?
C52 C51 1.504(9) 8_465 ?
C53 N9 1.525(7) 1_565 ?
C53 C54 1.552(10) 1_565 ?
C54 C53 1.552(10) 1_545 ?
C54 C55 1.556(11) 2_645 ?
C55 C56 1.325(13) . ?
C55 C54 1.556(11) 2_665 ?
N10 C61 1.519(6) . ?
N10 C61 1.519(6) 2_655 ?
N10 C57 1.527(6) . ?
N10 C57 1.527(6) 2_655 ?
C57 C58 1.516(8) . ?
C58 C59 1.511(8) 2_655 ?
C59 C58 1.511(8) 2_655 ?
C59 C60 1.519(9) . ?
C61 C62 1.504(8) . ?
C62 C63 1.536(11) . ?
C63 C64 1.45(2) . ?
N10A C61A 1.519(6) . ?
N10A C61A 1.519(6) 2_655 ?
C61A C62A 1.504(8) . ?
C62A C63A 1.62(2) . ?
C63A C64A 1.53(3) . ?
